data_7004779
loop_
_publ_author_name
'Jiang, Huiling'
'Stepowska, Elzbieta'
'Song, Datong'

_publ_section_title
;
 Aerobic oxidation of C(sp3)--H bonds of 4,5-diazafluorene promoted by
 coordination
;
_journal_issue 43
_journal_name_full 'Dalton Transactions'
_journal_page_first 5879
_journal_page_last 5881
_journal_paper_doi 10.1039/b812561a
_journal_year 2008
_chemical_formula_sum 'C48 H38 Cl4 N2 O P2 Ru'
_chemical_formula_weight 963.61
_chemical_name_systematic
;
?
;
_space_group_IT_number 14
_symmetry_cell_setting monoclinic
_symmetry_space_group_name_Hall '-P 2yn'
_symmetry_space_group_name_H-M 'P 1 21/n 1'
_atom_sites_solution_hydrogens geom
_atom_sites_solution_primary direct
_atom_sites_solution_secondary difmap
_audit_creation_method SHELXL-97
_cell_angle_alpha 90.00
_cell_angle_beta 103.404(2)
_cell_angle_gamma 90.00
_cell_formula_units_Z 4
_cell_length_a 14.1185(5)
_cell_length_b 10.4850(4)
_cell_length_c 29.4109(10)
_cell_measurement_reflns_used 19828
_cell_measurement_temperature 150(2)
_cell_measurement_theta_max 25.00
_cell_measurement_theta_min 2.97
_cell_volume 4235.2(3)
_computing_structure_refinement 'SHELXL-97 (Sheldrick, 1997)'
_computing_structure_solution 'SHELXS-97 (Sheldrick, 1990)'
_diffrn_ambient_temperature 150(2)
_diffrn_measured_fraction_theta_full 0.984
_diffrn_measured_fraction_theta_max 0.984
_diffrn_radiation_monochromator graphite
_diffrn_radiation_source 'fine-focus sealed tube'
_diffrn_radiation_type MoK\a
_diffrn_radiation_wavelength 0.71073
_diffrn_reflns_av_R_equivalents 0.0868
_diffrn_reflns_av_sigmaI/netI 0.0898
_diffrn_reflns_limit_h_max 16
_diffrn_reflns_limit_h_min -16
_diffrn_reflns_limit_k_max 12
_diffrn_reflns_limit_k_min -12
_diffrn_reflns_limit_l_max 34
_diffrn_reflns_limit_l_min -34
_diffrn_reflns_number 19828
_diffrn_reflns_theta_full 25.00
_diffrn_reflns_theta_max 25.00
_diffrn_reflns_theta_min 2.97
_exptl_absorpt_coefficient_mu 0.739
_exptl_absorpt_correction_T_max 0.9640
_exptl_absorpt_correction_T_min 0.8544
_exptl_absorpt_correction_type multi-scan
_exptl_absorpt_process_details
;
multi-scan from symmetry-related measurements
Sortav (Blessing 1995)
;
_exptl_crystal_colour red
_exptl_crystal_density_diffrn 1.511
_exptl_crystal_density_method 'not measured'
_exptl_crystal_description needle
_exptl_crystal_F_000 1960
_exptl_crystal_size_max 0.22
_exptl_crystal_size_mid 0.07
_exptl_crystal_size_min 0.05
_refine_diff_density_max 1.354
_refine_diff_density_min -1.105
_refine_diff_density_rms 0.117
_refine_ls_extinction_method none
_refine_ls_goodness_of_fit_ref 1.030
_refine_ls_hydrogen_treatment constr
_refine_ls_matrix_type full
_refine_ls_number_parameters 541
_refine_ls_number_reflns 7337
_refine_ls_number_restraints 0
_refine_ls_restrained_S_all 1.030
_refine_ls_R_factor_all 0.1091
_refine_ls_R_factor_gt 0.0652
_refine_ls_shift/su_max 0.000
_refine_ls_shift/su_mean 0.000
_refine_ls_structure_factor_coef Fsqd
_refine_ls_weighting_details 'calc w=1/[\s^2^(Fo^2^)+(0.1208P)^2^+0.8408P] where P=(Fo^2^+2Fc^2^)/3'
_refine_ls_weighting_scheme calc
_refine_ls_wR_factor_gt 0.1740
_refine_ls_wR_factor_ref 0.2085
_reflns_number_gt 4732
_reflns_number_total 7337
_reflns_threshold_expression >2sigma(I)
_cod_data_source_file b812561a.txt
_cod_data_source_block 2
_cod_original_sg_symbol_H-M P2(1)/n
_cod_database_code 7004779

loop_
_symmetry_equiv_pos_as_xyz
'x, y, z'
'-x+1/2, y+1/2, -z+1/2'
'-x, -y, -z'
'x-1/2, -y-1/2, z-1/2'

loop_
_atom_site_label
_atom_site_type_symbol
_atom_site_fract_x
_atom_site_fract_y
_atom_site_fract_z
_atom_site_U_iso_or_equiv
_atom_site_adp_type
_atom_site_occupancy
_atom_site_symmetry_multiplicity
_atom_site_calc_flag
_atom_site_refinement_flags
_atom_site_disorder_assembly
_atom_site_disorder_group
Ru1 Ru 0.44909(4) 0.13916(5) 0.114747(16) 0.0403(2) Uani 1 1 d . . .
Cl1 Cl 0.40593(12) 0.35873(14) 0.12710(6) 0.0495(4) Uani 1 1 d . . .
Cl2 Cl 0.42443(12) 0.15813(15) 0.03063(5) 0.0467(4) Uani 1 1 d . . .
P1 P 0.61412(12) 0.21531(15) 0.13071(5) 0.0400(4) Uani 1 1 d . . .
P2 P 0.28430(12) 0.06972(16) 0.10344(6) 0.0447(4) Uani 1 1 d . . .
O1 O 0.5600(4) -0.3317(5) 0.24097(18) 0.0672(14) Uani 1 1 d . . .
N1 N 0.4732(4) 0.0916(5) 0.18582(17) 0.0429(12) Uani 1 1 d . . .
N2 N 0.4883(4) -0.0514(5) 0.10889(17) 0.0422(12) Uani 1 1 d . . .
C1 C 0.4668(5) 0.1492(6) 0.2264(2) 0.0501(17) Uani 1 1 d . . .
H1A H 0.4463 0.2357 0.2257 0.060 Uiso 1 1 calc R . .
C2 C 0.4894(5) 0.0847(8) 0.2692(2) 0.0561(17) Uani 1 1 d . . .
H2A H 0.4867 0.1298 0.2969 0.067 Uiso 1 1 calc R . .
C3 C 0.5158(5) -0.0440(8) 0.2725(2) 0.060(2) Uani 1 1 d . . .
H3A H 0.5288 -0.0885 0.3015 0.072 Uiso 1 1 calc R . .
C4 C 0.5218(5) -0.1030(7) 0.2312(2) 0.0535(17) Uani 1 1 d . . .
C5 C 0.5444(5) -0.2385(7) 0.2166(3) 0.0562(18) Uani 1 1 d . . .
C6 C 0.5347(5) -0.2303(6) 0.1633(2) 0.0520(17) Uani 1 1 d . . .
C7 C 0.5358(5) -0.3134(7) 0.1275(3) 0.0570(18) Uani 1 1 d . . .
H7A H 0.5515 -0.4011 0.1330 0.068 Uiso 1 1 calc R . .
C8 C 0.5129(5) -0.2627(6) 0.0827(3) 0.0531(17) Uani 1 1 d . . .
H8A H 0.5129 -0.3174 0.0569 0.064 Uiso 1 1 calc R . .
C9 C 0.4897(5) -0.1339(6) 0.0741(2) 0.0442(15) Uani 1 1 d . . .
H9A H 0.4746 -0.1038 0.0428 0.053 Uiso 1 1 calc R . .
C10 C 0.5096(5) -0.1048(6) 0.1516(2) 0.0463(16) Uani 1 1 d . . .
C11 C 0.5020(4) -0.0306(6) 0.1914(2) 0.0438(15) Uani 1 1 d . . .
C12 C 0.6475(5) 0.3624(5) 0.1049(2) 0.0425(15) Uani 1 1 d . . .
C13 C 0.7280(5) 0.4348(6) 0.1265(2) 0.0482(16) Uani 1 1 d . . .
H13A H 0.7635 0.4120 0.1570 0.058 Uiso 1 1 calc R . .
C14 C 0.7574(5) 0.5385(6) 0.1046(2) 0.0531(17) Uani 1 1 d . . .
H14A H 0.8118 0.5875 0.1203 0.064 Uiso 1 1 calc R . .
C15 C 0.7078(5) 0.5720(6) 0.0596(2) 0.0498(16) Uani 1 1 d . . .
H15A H 0.7281 0.6436 0.0445 0.060 Uiso 1 1 calc R . .
C16 C 0.6292(5) 0.5009(6) 0.0374(2) 0.0536(17) Uani 1 1 d . . .
H16A H 0.5959 0.5230 0.0065 0.064 Uiso 1 1 calc R . .
C17 C 0.5971(5) 0.3967(6) 0.0592(2) 0.0472(16) Uani 1 1 d . . .
H17A H 0.5419 0.3491 0.0434 0.057 Uiso 1 1 calc R . .
C18 C 0.7108(5) 0.1118(6) 0.1183(2) 0.0433(15) Uani 1 1 d . . .
C19 C 0.6872(5) 0.0291(6) 0.0802(2) 0.0419(15) Uani 1 1 d . . .
H19A H 0.6222 0.0261 0.0619 0.050 Uiso 1 1 calc R . .
C20 C 0.7580(5) -0.0492(6) 0.0684(2) 0.0525(17) Uani 1 1 d . . .
H20A H 0.7402 -0.1082 0.0434 0.063 Uiso 1 1 calc R . .
C21 C 0.8548(5) -0.0409(7) 0.0934(2) 0.0550(17) Uani 1 1 d . . .
H21A H 0.9031 -0.0937 0.0853 0.066 Uiso 1 1 calc R . .
C22 C 0.8801(5) 0.0462(7) 0.1307(2) 0.0526(17) Uani 1 1 d . . .
H22A H 0.9460 0.0540 0.1474 0.063 Uiso 1 1 calc R . .
C23 C 0.8084(5) 0.1211(6) 0.1428(2) 0.0490(16) Uani 1 1 d . . .
H23A H 0.8258 0.1793 0.1681 0.059 Uiso 1 1 calc R . .
C24 C 0.6541(4) 0.2463(5) 0.1940(2) 0.0416(14) Uani 1 1 d . . .
C25 C 0.6262(5) 0.3601(6) 0.2125(2) 0.0450(16) Uani 1 1 d . . .
H25A H 0.5932 0.4245 0.1921 0.054 Uiso 1 1 calc R . .
C26 C 0.6472(5) 0.3786(6) 0.2608(2) 0.0475(16) Uani 1 1 d . . .
H26A H 0.6277 0.4553 0.2733 0.057 Uiso 1 1 calc R . .
C27 C 0.6958(5) 0.2866(6) 0.2905(2) 0.0516(17) Uani 1 1 d . . .
H27A H 0.7119 0.3011 0.3233 0.062 Uiso 1 1 calc R . .
C28 C 0.7212(5) 0.1728(7) 0.2727(2) 0.0488(16) Uani 1 1 d . . .
H28A H 0.7532 0.1080 0.2932 0.059 Uiso 1 1 calc R . .
C29 C 0.6999(5) 0.1540(6) 0.2251(2) 0.0454(15) Uani 1 1 d . . .
H29A H 0.7171 0.0753 0.2132 0.055 Uiso 1 1 calc R . .
C30 C 0.2324(4) 0.0706(7) 0.1549(2) 0.0530(17) Uani 1 1 d . . .
C31 C 0.2463(5) 0.1827(8) 0.1832(3) 0.064(2) Uani 1 1 d . . .
H31A H 0.2841 0.2510 0.1757 0.076 Uiso 1 1 calc R . .
C32 C 0.2052(6) 0.1934(11) 0.2216(3) 0.086(3) Uani 1 1 d . . .
H32A H 0.2146 0.2687 0.2401 0.103 Uiso 1 1 calc R . .
C33 C 0.1499(7) 0.0922(12) 0.2328(3) 0.094(3) Uani 1 1 d . . .
H33A H 0.1242 0.0981 0.2599 0.113 Uiso 1 1 calc R . .
C34 C 0.1326(6) -0.0130(10) 0.2060(3) 0.080(3) Uani 1 1 d . . .
H34A H 0.0930 -0.0792 0.2136 0.096 Uiso 1 1 calc R . .
C35 C 0.1735(5) -0.0253(8) 0.1665(3) 0.068(2) Uani 1 1 d . . .
H35A H 0.1606 -0.0997 0.1476 0.082 Uiso 1 1 calc R . .
C36 C 0.1867(5) 0.1507(6) 0.0615(2) 0.0492(16) Uani 1 1 d . . .
C37 C 0.0913(6) 0.1013(8) 0.0536(3) 0.076(2) Uani 1 1 d . . .
H37A H 0.0796 0.0243 0.0685 0.091 Uiso 1 1 calc R . .
C38 C 0.0154(6) 0.1637(8) 0.0247(3) 0.081(3) Uani 1 1 d . . .
H38A H -0.0485 0.1295 0.0198 0.097 Uiso 1 1 calc R . .
C39 C 0.0301(5) 0.2747(8) 0.0027(3) 0.069(2) Uani 1 1 d . . .
H39A H -0.0230 0.3167 -0.0174 0.083 Uiso 1 1 calc R . .
C40 C 0.1225(5) 0.3249(7) 0.0101(2) 0.0560(18) Uani 1 1 d . . .
H40A H 0.1331 0.4024 -0.0047 0.067 Uiso 1 1 calc R . .
C41 C 0.1998(5) 0.2626(6) 0.0391(2) 0.0504(16) Uani 1 1 d . . .
H41A H 0.2633 0.2978 0.0437 0.060 Uiso 1 1 calc R . .
C42 C 0.2701(5) -0.0966(6) 0.0826(2) 0.0506(17) Uani 1 1 d . . .
C43 C 0.2471(5) -0.1222(7) 0.0350(2) 0.0533(18) Uani 1 1 d . . .
H43A H 0.2320 -0.0539 0.0133 0.064 Uiso 1 1 calc R . .
C44 C 0.2461(5) -0.2452(8) 0.0192(3) 0.067(2) Uani 1 1 d . . .
H44A H 0.2284 -0.2613 -0.0135 0.081 Uiso 1 1 calc R . .
C45 C 0.2702(6) -0.3460(8) 0.0498(4) 0.076(2) Uani 1 1 d . . .
H45A H 0.2714 -0.4306 0.0384 0.092 Uiso 1 1 calc R . .
C46 C 0.2927(6) -0.3213(7) 0.0977(4) 0.075(2) Uani 1 1 d . . .
H46A H 0.3068 -0.3903 0.1192 0.090 Uiso 1 1 calc R . .
C47 C 0.2949(5) -0.1991(7) 0.1143(3) 0.0576(18) Uani 1 1 d . . .
H47A H 0.3131 -0.1832 0.1469 0.069 Uiso 1 1 calc R . .
Cl3 Cl 1.1861(3) 0.5114(4) 0.17450(13) 0.1410(12) Uani 1 1 d . . .
Cl4 Cl 1.0039(5) 0.4992(9) 0.10398(17) 0.095(2) Uani 0.40 1 d P . .
C48 C 1.1150(9) 0.4616(12) 0.1201(4) 0.124(4) Uani 1 1 d . . .
Cl4A Cl 1.0417(6) 0.6248(12) 0.1116(2) 0.096(3) Uani 0.30 1 d P . .
Cl4B Cl 1.0104(8) 0.3628(12) 0.1125(3) 0.124(4) Uani 0.30 1 d P . .

loop_
_atom_site_aniso_label
_atom_site_aniso_U_11
_atom_site_aniso_U_22
_atom_site_aniso_U_33
_atom_site_aniso_U_23
_atom_site_aniso_U_13
_atom_site_aniso_U_12
Ru1 0.0405(3) 0.0408(3) 0.0358(3) -0.0002(2) 0.0010(2) 0.0015(2)
Cl1 0.0503(10) 0.0443(9) 0.0486(9) -0.0034(7) 0.0008(8) 0.0048(7)
Cl2 0.0486(10) 0.0504(9) 0.0367(8) 0.0008(7) 0.0008(7) 0.0004(7)
P1 0.0403(9) 0.0410(9) 0.0341(8) -0.0007(7) -0.0008(7) 0.0006(7)
P2 0.0399(9) 0.0471(9) 0.0432(9) -0.0003(8) 0.0019(7) 0.0003(8)
O1 0.059(3) 0.065(3) 0.076(4) 0.029(3) 0.013(3) 0.003(3)
N1 0.040(3) 0.049(3) 0.036(3) -0.001(2) 0.001(2) 0.001(2)
N2 0.036(3) 0.041(3) 0.047(3) -0.001(2) 0.004(2) 0.004(2)
C1 0.041(4) 0.055(4) 0.051(4) -0.001(3) 0.006(3) -0.004(3)
C2 0.054(4) 0.073(5) 0.040(4) -0.004(4) 0.009(3) -0.004(4)
C3 0.050(4) 0.088(6) 0.042(4) 0.016(4) 0.009(3) -0.004(4)
C4 0.044(4) 0.064(4) 0.049(4) 0.011(3) 0.003(3) -0.001(3)
C5 0.038(4) 0.064(5) 0.064(5) 0.015(4) 0.004(3) -0.001(3)
C6 0.047(4) 0.050(4) 0.055(4) 0.008(3) 0.004(3) 0.003(3)
C7 0.049(4) 0.045(4) 0.076(5) 0.008(4) 0.012(4) 0.010(3)
C8 0.050(4) 0.042(4) 0.068(5) -0.009(3) 0.015(4) 0.000(3)
C9 0.040(4) 0.052(4) 0.039(3) 0.000(3) 0.008(3) 0.000(3)
C10 0.044(4) 0.046(4) 0.044(4) 0.004(3) -0.001(3) 0.001(3)
C11 0.042(4) 0.049(4) 0.035(3) 0.002(3) -0.002(3) -0.002(3)
C12 0.046(4) 0.042(3) 0.037(3) -0.002(3) 0.003(3) -0.001(3)
C13 0.047(4) 0.048(4) 0.047(4) -0.002(3) 0.005(3) 0.002(3)
C14 0.051(4) 0.048(4) 0.060(4) -0.001(3) 0.014(4) -0.009(3)
C15 0.056(4) 0.041(4) 0.057(4) 0.005(3) 0.024(4) 0.001(3)
C16 0.066(5) 0.048(4) 0.044(4) 0.006(3) 0.007(3) 0.007(4)
C17 0.051(4) 0.043(4) 0.044(4) 0.000(3) 0.004(3) 0.002(3)
C18 0.042(4) 0.049(4) 0.036(3) 0.006(3) 0.003(3) -0.001(3)
C19 0.043(4) 0.043(3) 0.037(3) 0.007(3) 0.003(3) 0.001(3)
C20 0.060(5) 0.048(4) 0.049(4) 0.004(3) 0.012(3) 0.000(3)
C21 0.050(4) 0.057(4) 0.056(4) 0.004(3) 0.009(3) 0.009(3)
C22 0.037(4) 0.064(4) 0.050(4) 0.000(3) -0.004(3) 0.005(3)
C23 0.053(4) 0.049(4) 0.040(4) 0.000(3) 0.001(3) -0.003(3)
C24 0.042(4) 0.041(3) 0.040(3) -0.002(3) 0.006(3) -0.005(3)
C25 0.047(4) 0.046(4) 0.038(3) 0.004(3) 0.002(3) -0.004(3)
C26 0.052(4) 0.047(4) 0.041(4) -0.008(3) 0.006(3) -0.005(3)
C27 0.061(4) 0.054(4) 0.036(3) 0.003(3) 0.004(3) -0.006(3)
C28 0.045(4) 0.063(4) 0.034(3) 0.007(3) 0.001(3) 0.007(3)
C29 0.045(4) 0.045(4) 0.045(4) 0.001(3) 0.007(3) 0.002(3)
C30 0.032(3) 0.075(5) 0.048(4) 0.010(4) 0.003(3) 0.000(3)
C31 0.045(4) 0.085(5) 0.056(5) -0.008(4) 0.004(4) 0.002(4)
C32 0.064(6) 0.137(8) 0.058(5) -0.024(5) 0.015(4) 0.014(6)
C33 0.064(6) 0.152(10) 0.070(6) 0.008(7) 0.020(5) 0.027(7)
C34 0.066(6) 0.110(7) 0.068(6) 0.018(5) 0.025(5) 0.009(5)
C35 0.049(4) 0.082(6) 0.068(5) 0.014(4) 0.006(4) 0.010(4)
C36 0.048(4) 0.049(4) 0.046(4) 0.003(3) 0.001(3) 0.002(3)
C37 0.055(5) 0.060(5) 0.100(7) 0.020(5) -0.005(5) -0.006(4)
C38 0.041(4) 0.080(6) 0.106(7) 0.024(5) -0.013(4) -0.010(4)
C39 0.040(4) 0.076(5) 0.083(6) 0.017(4) -0.004(4) 0.009(4)
C40 0.060(5) 0.052(4) 0.055(4) 0.015(3) 0.010(4) 0.008(4)
C41 0.045(4) 0.055(4) 0.049(4) -0.005(3) 0.006(3) 0.002(3)
C42 0.040(4) 0.051(4) 0.060(4) -0.001(3) 0.009(3) -0.005(3)
C43 0.049(4) 0.060(4) 0.047(4) -0.011(3) 0.005(3) -0.007(3)
C44 0.051(5) 0.072(6) 0.077(5) -0.019(5) 0.010(4) -0.014(4)
C45 0.060(5) 0.060(5) 0.113(8) -0.021(5) 0.026(5) -0.014(4)
C46 0.059(5) 0.044(4) 0.121(8) 0.013(5) 0.020(5) 0.009(4)
C47 0.047(4) 0.055(4) 0.067(5) 0.008(4) 0.006(4) 0.003(3)
Cl3 0.131(3) 0.151(3) 0.153(3) -0.024(2) 0.058(2) 0.003(2)
Cl4 0.093(4) 0.146(6) 0.041(3) 0.014(4) 0.008(3) 0.071(5)
C48 0.142(11) 0.134(10) 0.093(8) -0.026(7) 0.025(7) -0.039(8)
Cl4A 0.062(5) 0.183(10) 0.041(4) 0.034(5) 0.010(3) -0.009(5)
Cl4B 0.131(8) 0.186(11) 0.076(5) -0.078(7) 0.066(6) -0.056(7)

loop_
_atom_type_symbol
_atom_type_description
_atom_type_scat_dispersion_real
_atom_type_scat_dispersion_imag
_atom_type_scat_source
C C 0.0033 0.0016 'International Tables Vol C Tables 4.2.6.8 and 6.1.1.4'
H H 0.0000 0.0000 'International Tables Vol C Tables 4.2.6.8 and 6.1.1.4'
N N 0.0061 0.0033 'International Tables Vol C Tables 4.2.6.8 and 6.1.1.4'
P P 0.1023 0.0942 'International Tables Vol C Tables 4.2.6.8 and 6.1.1.4'
Cl Cl 0.1484 0.1585 'International Tables Vol C Tables 4.2.6.8 and 6.1.1.4'
Ru Ru -1.2594 0.8363 'International Tables Vol C Tables 4.2.6.8 and 6.1.1.4'
O O 0.0106 0.0060 'International Tables Vol C Tables 4.2.6.8 and 6.1.1.4'

loop_
_geom_angle_atom_site_label_1
_geom_angle_atom_site_label_2
_geom_angle_atom_site_label_3
_geom_angle
_geom_angle_site_symmetry_1
_geom_angle_site_symmetry_3
_geom_angle_publ_flag
N2 Ru1 N1 82.5(2) . . ?
N2 Ru1 P2 88.01(14) . . ?
N1 Ru1 P2 89.68(14) . . ?
N2 Ru1 P1 94.02(14) . . ?
N1 Ru1 P1 87.60(14) . . ?
P2 Ru1 P1 176.36(6) . . ?
N2 Ru1 Cl2 88.42(14) . . ?
N1 Ru1 Cl2 170.88(15) . . ?
P2 Ru1 Cl2 88.74(6) . . ?
P1 Ru1 Cl2 94.33(6) . . ?
N2 Ru1 Cl1 176.22(14) . . ?
N1 Ru1 Cl1 93.69(15) . . ?
P2 Ru1 Cl1 92.28(6) . . ?
P1 Ru1 Cl1 85.49(6) . . ?
Cl2 Ru1 Cl1 95.35(6) . . ?
C12 P1 C24 102.8(3) . . ?
C12 P1 C18 98.1(3) . . ?
C24 P1 C18 103.6(3) . . ?
C12 P1 Ru1 122.0(2) . . ?
C24 P1 Ru1 108.2(2) . . ?
C18 P1 Ru1 119.6(2) . . ?
C30 P2 C36 99.9(3) . . ?
C30 P2 C42 104.3(3) . . ?
C36 P2 C42 102.0(3) . . ?
C30 P2 Ru1 116.6(2) . . ?
C36 P2 Ru1 120.6(2) . . ?
C42 P2 Ru1 111.3(2) . . ?
C11 N1 C1 113.3(5) . . ?
C11 N1 Ru1 108.9(4) . . ?
C1 N1 Ru1 137.8(4) . . ?
C9 N2 C10 113.9(5) . . ?
C9 N2 Ru1 136.8(4) . . ?
C10 N2 Ru1 109.1(4) . . ?
N1 C1 C2 121.8(6) . . ?
C3 C2 C1 122.1(6) . . ?
C4 C3 C2 116.1(6) . . ?
C11 C4 C3 117.5(7) . . ?
C11 C4 C5 106.7(6) . . ?
C3 C4 C5 135.8(6) . . ?
O1 C5 C4 127.3(7) . . ?
O1 C5 C6 127.7(7) . . ?
C4 C5 C6 104.9(5) . . ?
C7 C6 C10 117.6(6) . . ?
C7 C6 C5 136.9(6) . . ?
C10 C6 C5 105.2(6) . . ?
C6 C7 C8 116.3(6) . . ?
C7 C8 C9 122.4(6) . . ?
N2 C9 C8 121.8(6) . . ?
N2 C10 C6 128.0(6) . . ?
N2 C10 C11 119.7(6) . . ?
C6 C10 C11 112.2(6) . . ?
N1 C11 C4 129.1(6) . . ?
N1 C11 C10 119.8(5) . . ?
C4 C11 C10 111.0(6) . . ?
C13 C12 C17 118.2(6) . . ?
C13 C12 P1 122.2(5) . . ?
C17 C12 P1 119.2(5) . . ?
C14 C13 C12 121.4(6) . . ?
C13 C14 C15 120.3(6) . . ?
C16 C15 C14 119.4(6) . . ?
C15 C16 C17 121.3(6) . . ?
C16 C17 C12 119.4(6) . . ?
C19 C18 C23 118.7(6) . . ?
C19 C18 P1 118.3(5) . . ?
C23 C18 P1 122.7(5) . . ?
C18 C19 C20 120.8(6) . . ?
C21 C20 C19 120.2(6) . . ?
C20 C21 C22 119.4(6) . . ?
C23 C22 C21 119.8(6) . . ?
C22 C23 C18 121.0(6) . . ?
C29 C24 C25 117.9(6) . . ?
C29 C24 P1 122.1(5) . . ?
C25 C24 P1 119.5(5) . . ?
C26 C25 C24 119.9(6) . . ?
C27 C26 C25 120.4(6) . . ?
C26 C27 C28 120.1(6) . . ?
C29 C28 C27 119.5(6) . . ?
C28 C29 C24 122.1(6) . . ?
C35 C30 C31 117.3(7) . . ?
C35 C30 P2 125.1(6) . . ?
C31 C30 P2 117.4(6) . . ?
C32 C31 C30 121.0(8) . . ?
C31 C32 C33 119.4(9) . . ?
C34 C33 C32 121.2(9) . . ?
C33 C34 C35 120.1(9) . . ?
C30 C35 C34 120.9(8) . . ?
C41 C36 C37 117.5(6) . . ?
C41 C36 P2 123.6(5) . . ?
C37 C36 P2 118.7(5) . . ?
C38 C37 C36 120.4(7) . . ?
C37 C38 C39 121.1(7) . . ?
C38 C39 C40 119.5(7) . . ?
C39 C40 C41 120.0(7) . . ?
C36 C41 C40 121.5(7) . . ?
C43 C42 C47 118.8(7) . . ?
C43 C42 P2 120.0(5) . . ?
C47 C42 P2 120.6(5) . . ?
C44 C43 C42 120.5(7) . . ?
C43 C44 C45 121.1(8) . . ?
C44 C45 C46 118.8(8) . . ?
C47 C46 C45 120.9(8) . . ?
C46 C47 C42 119.8(7) . . ?
Cl4A Cl4 Cl4B 151.7(8) . . ?
Cl4A Cl4 C48 82.7(7) . . ?
Cl4B Cl4 C48 71.5(6) . . ?
Cl4 C48 Cl3 121.0(8) . . ?
Cl4 C48 Cl4B 50.9(6) . . ?
Cl3 C48 Cl4B 124.7(7) . . ?
Cl4 C48 Cl4A 45.2(5) . . ?
Cl3 C48 Cl4A 91.6(6) . . ?
Cl4B C48 Cl4A 95.3(8) . . ?
Cl4 Cl4A C48 52.1(6) . . ?
Cl4 Cl4B C48 57.6(6) . . ?

loop_
_geom_bond_atom_site_label_1
_geom_bond_atom_site_label_2
_geom_bond_distance
_geom_bond_site_symmetry_2
_geom_bond_publ_flag
Ru1 N2 2.091(5) . ?
Ru1 N1 2.098(5) . ?
Ru1 P2 2.3864(17) . ?
Ru1 P1 2.4041(17) . ?
Ru1 Cl2 2.4252(16) . ?
Ru1 Cl1 2.4303(16) . ?
P1 C12 1.828(6) . ?
P1 C24 1.844(6) . ?
P1 C18 1.846(7) . ?
P2 C30 1.828(7) . ?
P2 C36 1.831(7) . ?
P2 C42 1.844(7) . ?
O1 C5 1.202(8) . ?
N1 C11 1.343(8) . ?
N1 C1 1.359(8) . ?
N2 C9 1.344(8) . ?
N2 C10 1.345(8) . ?
C1 C2 1.401(9) . ?
C2 C3 1.397(10) . ?
C3 C4 1.383(10) . ?
C4 C11 1.369(9) . ?
C4 C5 1.539(10) . ?
C5 C6 1.545(10) . ?
C6 C7 1.370(10) . ?
C6 C10 1.384(9) . ?
C7 C8 1.388(10) . ?
C8 C9 1.399(8) . ?
C10 C11 1.430(9) . ?
C12 C13 1.392(9) . ?
C12 C17 1.416(9) . ?
C13 C14 1.376(9) . ?
C14 C15 1.391(9) . ?
C15 C16 1.371(9) . ?
C16 C17 1.395(9) . ?
C18 C19 1.396(8) . ?
C18 C23 1.402(9) . ?
C19 C20 1.397(9) . ?
C20 C21 1.396(9) . ?
C21 C22 1.408(9) . ?
C22 C23 1.392(9) . ?
C24 C29 1.384(8) . ?
C24 C25 1.405(8) . ?
C25 C26 1.398(9) . ?
C26 C27 1.373(9) . ?
C27 C28 1.383(9) . ?
C28 C29 1.378(9) . ?
C30 C35 1.396(10) . ?
C30 C31 1.428(11) . ?
C31 C32 1.388(11) . ?
C32 C33 1.401(14) . ?
C33 C34 1.345(13) . ?
C34 C35 1.418(11) . ?
C36 C41 1.379(9) . ?
C36 C37 1.412(10) . ?
C37 C38 1.370(10) . ?
C38 C39 1.371(11) . ?
C39 C40 1.376(10) . ?
C40 C41 1.383(9) . ?
C42 C43 1.387(9) . ?
C42 C47 1.412(10) . ?
C43 C44 1.371(9) . ?
C44 C45 1.379(11) . ?
C45 C46 1.396(13) . ?
C46 C47 1.369(11) . ?
Cl3 C48 1.759(11) . ?
Cl4 Cl4A 1.420(12) . ?
Cl4 Cl4B 1.452(13) . ?
Cl4 C48 1.581(14) . ?
C48 Cl4B 1.775(14) . ?
C48 Cl4A 1.986(17) . ?
